data_4034124
loop_
_publ_author_name
'Zhang, Yu'
'Nie, Shao-Zhen'
'Ye, Jing-Jing'
'Wang, Ji-Ping'
'Zhou, Meng-Meng'
'Zhao, Chang-Qiu'
'Li, Qiang'

_publ_section_title
;
 Functional Phosphine Derivatives Having Stationary and Flexible
 Chiralities: Their Preparation and Chirality Controlling.
;
_journal_issue 13
_journal_name_full 'The Journal of organic chemistry'
_journal_page_first 8423
_journal_page_last 8439
_journal_paper_doi 10.1021/acs.joc.9b00346
_journal_volume 84
_journal_year 2019
_chemical_absolute_configuration R
_chemical_formula_sum 'C24 H36 B O P'
_chemical_formula_weight 382.31
_space_group_IT_number 19
_space_group_name_Hall 'P 2ac 2ab'
_space_group_name_H-M_alt 'P 21 21 21'
_symmetry_cell_setting orthorhombic
_symmetry_space_group_name_H-M 'P 21 21 21'
_atom_sites_solution_hydrogens geom
_atom_sites_solution_primary direct
_atom_sites_solution_secondary difmap
_audit_creation_method SHELXL-97
_cell_angle_alpha 90.00
_cell_angle_beta 90.00
_cell_angle_gamma 90.00
_cell_formula_units_Z 4
_cell_length_a 9.0034(7)
_cell_length_b 15.0541(13)
_cell_length_c 17.4228(14)
_cell_measurement_reflns_used 2609
_cell_measurement_temperature 298(2)
_cell_measurement_theta_max 20.241
_cell_measurement_theta_min 2.338
_cell_volume 2361.5(3)
_computing_cell_refinement 'Bruker SMART'
_computing_data_collection 'Bruker SMART'
_computing_data_reduction 'Bruker SAINT'
_computing_molecular_graphics 'Bruker SHELXTL'
_computing_publication_material 'Bruker SHELXTL'
_computing_structure_refinement 'SHELXL-97 (Sheldrick, 1997)'
_computing_structure_solution 'SHELXS-97 (Sheldrick, 1990)'
_diffrn_ambient_temperature 298(2)
_diffrn_measured_fraction_theta_full 0.999
_diffrn_measured_fraction_theta_max 0.999
_diffrn_measurement_device_type 'CCD area detector'
_diffrn_measurement_method 'phi and omega scans'
_diffrn_radiation_monochromator graphite
_diffrn_radiation_source 'fine-focus sealed tube'
_diffrn_radiation_type MoK\a
_diffrn_radiation_wavelength 0.71073
_diffrn_reflns_av_R_equivalents 0.0548
_diffrn_reflns_av_sigmaI/netI 0.0635
_diffrn_reflns_limit_h_max 7
_diffrn_reflns_limit_h_min -10
_diffrn_reflns_limit_k_max 17
_diffrn_reflns_limit_k_min -17
_diffrn_reflns_limit_l_max 20
_diffrn_reflns_limit_l_min -20
_diffrn_reflns_number 11928
_diffrn_reflns_theta_full 25.02
_diffrn_reflns_theta_max 25.02
_diffrn_reflns_theta_min 2.34
_exptl_absorpt_coefficient_mu 0.127
_exptl_absorpt_correction_T_max 0.9594
_exptl_absorpt_correction_T_min 0.9452
_exptl_absorpt_correction_type multi-scan
_exptl_absorpt_process_details sadabs
_exptl_crystal_colour colourless
_exptl_crystal_density_diffrn 1.075
_exptl_crystal_density_method 'not measured'
_exptl_crystal_description block
_exptl_crystal_F_000 832
_exptl_crystal_size_max 0.45
_exptl_crystal_size_mid 0.38
_exptl_crystal_size_min 0.33
_refine_diff_density_max 0.194
_refine_diff_density_min -0.156
_refine_diff_density_rms 0.036
_refine_ls_abs_structure_details 'Flack H D (1983), Acta Cryst. A39, 876-881'
_refine_ls_abs_structure_Flack 0.01(12)
_refine_ls_extinction_method none
_refine_ls_goodness_of_fit_ref 1.043
_refine_ls_hydrogen_treatment constr
_refine_ls_matrix_type full
_refine_ls_number_parameters 250
_refine_ls_number_reflns 4171
_refine_ls_number_restraints 0
_refine_ls_restrained_S_all 1.043
_refine_ls_R_factor_all 0.0915
_refine_ls_R_factor_gt 0.0483
_refine_ls_shift/su_max 0.000
_refine_ls_shift/su_mean 0.000
_refine_ls_structure_factor_coef Fsqd
_refine_ls_weighting_details 'calc w=1/[\s^2^(Fo^2^)+(0.0452P)^2^+0.0000P] where P=(Fo^2^+2Fc^2^)/3'
_refine_ls_weighting_scheme calc
_refine_ls_wR_factor_gt 0.0952
_refine_ls_wR_factor_ref 0.1093
_reflns_number_gt 2723
_reflns_number_total 4171
_reflns_threshold_expression >2sigma(I)
_cod_data_source_file jo9b00346_si_006.cif
_cod_data_source_block 180522f
_cod_depositor_comments
;
The following automatic conversions were performed:

data item '_symmetry_cell_setting' value 'Orthorhombic' was changed
to 'orthorhombic' in accordance with the
/home/data/users/saulius/crontab/automatic-downloads/current/ACS/lib/dictionaries/cif_core.dic
dictionary named 'cif_core.dic' version 2.4.2 last updated on
2011-04-26.

Automatic conversion script
Id: cif_fix_values 6909 2019-04-08 15:41:33Z antanas 
;
_cod_original_sg_symbol_H-M 'P2(1)2(1)2(1) '
_cod_database_code 4034124

loop_
_symmetry_equiv_pos_as_xyz
'x, y, z'
'-x+1/2, -y, z+1/2'
'-x, y+1/2, -z+1/2'
'x+1/2, -y+1/2, -z'

loop_
_atom_site_label
_atom_site_type_symbol
_atom_site_fract_x
_atom_site_fract_y
_atom_site_fract_z
_atom_site_U_iso_or_equiv
_atom_site_adp_type
_atom_site_occupancy
_atom_site_symmetry_multiplicity
_atom_site_calc_flag
_atom_site_refinement_flags
P1 P 0.43120(8) 0.66631(5) 0.22559(4) 0.0465(2) Uani 1 1 d .
O1 O 0.2057(3) 0.60198(17) 0.44528(12) 0.0892(9) Uani 1 1 d .
B1 B 0.5208(4) 0.5827(3) 0.1582(2) 0.0729(13) Uani 1 1 d .
H1A H 0.5015 0.5236 0.1764 0.109 Uiso 1 1 calc R
H1B H 0.6261 0.5927 0.1566 0.109 Uiso 1 1 calc R
H1C H 0.4800 0.5896 0.1077 0.109 Uiso 1 1 calc R
C1 C 0.2346(3) 0.63960(17) 0.23814(15) 0.0440(7) Uani 1 1 d .
C2 C 0.1718(4) 0.5883(2) 0.18076(18) 0.0594(9) Uani 1 1 d .
H2 H 0.2280 0.5751 0.1374 0.071 Uiso 1 1 calc R
C3 C 0.0291(4) 0.5560(2) 0.1856(2) 0.0703(10) Uani 1 1 d .
H3 H -0.0102 0.5218 0.1460 0.084 Uiso 1 1 calc R
C4 C -0.0543(4) 0.5747(3) 0.2491(2) 0.0749(11) Uani 1 1 d .
H4 H -0.1501 0.5522 0.2537 0.090 Uiso 1 1 calc R
C5 C 0.0044(4) 0.6268(3) 0.3058(2) 0.0715(11) Uani 1 1 d .
H5 H -0.0531 0.6388 0.3489 0.086 Uiso 1 1 calc R
C6 C 0.1468(3) 0.6626(2) 0.30161(16) 0.0498(7) Uani 1 1 d .
C7 C 0.1966(3) 0.7246(2) 0.36375(17) 0.0534(8) Uani 1 1 d .
C8 C 0.2225(4) 0.6919(3) 0.43713(19) 0.0712(10) Uani 1 1 d .
C9 C 0.2678(5) 0.7482(3) 0.4953(2) 0.0978(15) Uani 1 1 d .
H9 H 0.2862 0.7261 0.5442 0.117 Uiso 1 1 calc R
C10 C 0.2853(5) 0.8366(3) 0.4802(2) 0.1092(15) Uani 1 1 d .
H10 H 0.3166 0.8744 0.5192 0.131 Uiso 1 1 calc R
C11 C 0.2575(4) 0.8711(3) 0.4082(2) 0.0872(12) Uani 1 1 d .
H11 H 0.2691 0.9314 0.3985 0.105 Uiso 1 1 calc R
C12 C 0.2119(3) 0.8136(2) 0.35082(18) 0.0590(9) Uani 1 1 d .
H12 H 0.1912 0.8362 0.3023 0.071 Uiso 1 1 calc R
C13 C 0.2182(6) 0.5642(3) 0.5194(2) 0.1271(19) Uani 1 1 d .
H13A H 0.3152 0.5763 0.5398 0.191 Uiso 1 1 calc R
H13B H 0.2036 0.5011 0.5162 0.191 Uiso 1 1 calc R
H13C H 0.1442 0.5896 0.5525 0.191 Uiso 1 1 calc R
C14 C 0.4450(3) 0.78259(18) 0.19139(16) 0.0451(7) Uani 1 1 d .
H14 H 0.4332 0.8219 0.2358 0.054 Uiso 1 1 calc R
C15 C 0.5953(3) 0.8036(2) 0.15352(18) 0.0547(8) Uani 1 1 d .
H15 H 0.6030 0.7653 0.1082 0.066 Uiso 1 1 calc R
C16 C 0.5915(4) 0.9000(2) 0.1239(2) 0.0791(11) Uani 1 1 d .
H16A H 0.5814 0.9401 0.1672 0.095 Uiso 1 1 calc R
H16B H 0.6848 0.9133 0.0985 0.095 Uiso 1 1 calc R
C17 C 0.4650(4) 0.9157(3) 0.0684(2) 0.0825(11) Uani 1 1 d .
H17A H 0.4662 0.9773 0.0521 0.099 Uiso 1 1 calc R
H17B H 0.4791 0.8788 0.0234 0.099 Uiso 1 1 calc R
C18 C 0.3173(4) 0.8950(2) 0.1036(2) 0.0724(10) Uani 1 1 d .
H18 H 0.3023 0.9360 0.1467 0.087 Uiso 1 1 calc R
C19 C 0.3179(4) 0.8011(2) 0.13562(18) 0.0596(9) Uani 1 1 d .
H19A H 0.3243 0.7595 0.0932 0.072 Uiso 1 1 calc R
H19B H 0.2244 0.7905 0.1618 0.072 Uiso 1 1 calc R
C20 C 0.7327(4) 0.7856(2) 0.2024(2) 0.0699(10) Uani 1 1 d .
H20 H 0.7240 0.7246 0.2215 0.084 Uiso 1 1 calc R
C21 C 0.8746(4) 0.7900(3) 0.1547(3) 0.1276(19) Uani 1 1 d .
H21A H 0.8614 0.7568 0.1082 0.191 Uiso 1 1 calc R
H21B H 0.9554 0.7652 0.1835 0.191 Uiso 1 1 calc R
H21C H 0.8963 0.8508 0.1424 0.191 Uiso 1 1 calc R
C22 C 0.7451(4) 0.8464(3) 0.2730(2) 0.1081(14) Uani 1 1 d .
H22A H 0.7673 0.9058 0.2566 0.162 Uiso 1 1 calc R
H22B H 0.8231 0.8252 0.3058 0.162 Uiso 1 1 calc R
H22C H 0.6528 0.8460 0.3005 0.162 Uiso 1 1 calc R
C23 C 0.1892(5) 0.9085(3) 0.0472(2) 0.1210(18) Uani 1 1 d .
H23A H 0.1930 0.9678 0.0270 0.181 Uiso 1 1 calc R
H23B H 0.0965 0.8997 0.0733 0.181 Uiso 1 1 calc R
H23C H 0.1978 0.8666 0.0060 0.181 Uiso 1 1 calc R
C24 C 0.5150(3) 0.6580(2) 0.31979(16) 0.0613(9) Uani 1 1 d .
H24A H 0.4951 0.7113 0.3483 0.092 Uiso 1 1 calc R
H24B H 0.6204 0.6505 0.3145 0.092 Uiso 1 1 calc R
H24C H 0.4741 0.6079 0.3465 0.092 Uiso 1 1 calc R

loop_
_atom_site_aniso_label
_atom_site_aniso_U_11
_atom_site_aniso_U_22
_atom_site_aniso_U_33
_atom_site_aniso_U_23
_atom_site_aniso_U_13
_atom_site_aniso_U_12
P1 0.0456(4) 0.0446(5) 0.0494(4) -0.0038(4) 0.0027(4) -0.0016(4)
O1 0.153(3) 0.0607(18) 0.0541(15) 0.0129(13) 0.0139(15) 0.0089(17)
B1 0.058(3) 0.069(3) 0.092(3) -0.016(2) 0.017(2) -0.008(2)
C1 0.0506(18) 0.0366(18) 0.0448(16) 0.0005(13) 0.0047(15) 0.0003(13)
C2 0.059(2) 0.058(2) 0.062(2) -0.0123(18) 0.0030(17) -0.0082(18)
C3 0.059(2) 0.065(3) 0.087(3) -0.014(2) -0.009(2) -0.0136(18)
C4 0.043(2) 0.076(3) 0.106(3) 0.012(2) 0.005(2) -0.014(2)
C5 0.056(2) 0.088(3) 0.071(2) 0.005(2) 0.0212(19) -0.0039(19)
C6 0.056(2) 0.0460(19) 0.0476(17) 0.0046(16) 0.0085(14) 0.0062(17)
C7 0.058(2) 0.056(2) 0.0458(19) -0.0009(17) 0.0123(16) 0.0084(16)
C8 0.098(3) 0.057(3) 0.058(2) 0.0051(19) 0.0134(19) 0.010(2)
C9 0.162(5) 0.078(3) 0.054(2) -0.013(2) -0.011(3) 0.003(3)
C10 0.173(5) 0.087(4) 0.068(3) -0.019(3) -0.015(3) 0.000(4)
C11 0.126(4) 0.058(3) 0.077(3) -0.006(2) 0.004(2) -0.004(2)
C12 0.076(2) 0.052(3) 0.0492(18) 0.0049(17) 0.0115(16) 0.0061(17)
C13 0.214(6) 0.105(4) 0.062(3) 0.030(3) 0.025(3) 0.019(4)
C14 0.0485(17) 0.0417(18) 0.0450(16) -0.0055(13) 0.0019(15) -0.0010(15)
C15 0.051(2) 0.050(2) 0.063(2) -0.0006(16) 0.0074(16) -0.0082(15)
C16 0.073(3) 0.064(3) 0.101(3) 0.021(2) 0.006(2) -0.017(2)
C17 0.086(3) 0.071(3) 0.090(3) 0.034(2) 0.001(2) -0.017(2)
C18 0.066(2) 0.071(3) 0.080(2) 0.027(2) -0.002(2) 0.0002(19)
C19 0.053(2) 0.063(2) 0.063(2) 0.0117(18) 0.0023(17) -0.0062(16)
C20 0.053(2) 0.062(2) 0.095(3) 0.009(2) 0.0092(19) -0.0081(17)
C21 0.057(3) 0.144(4) 0.182(5) 0.055(4) 0.028(3) -0.002(2)
C22 0.101(3) 0.080(3) 0.143(4) -0.022(3) -0.054(3) -0.005(3)
C23 0.096(3) 0.135(4) 0.133(4) 0.072(3) -0.030(3) -0.010(3)
C24 0.059(2) 0.058(2) 0.067(2) 0.0034(19) -0.0074(15) 0.0004(17)

loop_
_atom_type_symbol
_atom_type_description
_atom_type_scat_dispersion_real
_atom_type_scat_dispersion_imag
_atom_type_scat_source
C C 0.0033 0.0016 'International Tables Vol C Tables 4.2.6.8 and 6.1.1.4'
H H 0.0000 0.0000 'International Tables Vol C Tables 4.2.6.8 and 6.1.1.4'
B B 0.0013 0.0007 'International Tables Vol C Tables 4.2.6.8 and 6.1.1.4'
O O 0.0106 0.0060 'International Tables Vol C Tables 4.2.6.8 and 6.1.1.4'
P P 0.1023 0.0942 'International Tables Vol C Tables 4.2.6.8 and 6.1.1.4'

loop_
_geom_angle_atom_site_label_1
_geom_angle_atom_site_label_2
_geom_angle_atom_site_label_3
_geom_angle
C24 P1 C1 106.26(14)
C24 P1 C14 109.18(15)
C1 P1 C14 108.13(13)
C24 P1 B1 109.69(18)
C1 P1 B1 109.83(14)
C14 P1 B1 113.48(17)
C8 O1 C13 118.9(3)
C2 C1 C6 118.5(3)
C2 C1 P1 115.6(2)
C6 C1 P1 125.8(2)
C3 C2 C1 122.3(3)
C4 C3 C2 119.3(3)
C3 C4 C5 119.4(3)
C4 C5 C6 122.7(3)
C5 C6 C1 117.6(3)
C5 C6 C7 118.6(3)
C1 C6 C7 123.7(3)
C12 C7 C8 118.8(3)
C12 C7 C6 121.5(3)
C8 C7 C6 119.6(3)
O1 C8 C9 124.2(3)
O1 C8 C7 115.3(3)
C9 C8 C7 120.4(4)
C10 C9 C8 119.3(4)
C9 C10 C11 121.4(4)
C10 C11 C12 118.4(4)
C7 C12 C11 121.6(3)
C19 C14 C15 110.4(2)
C19 C14 P1 109.06(19)
C15 C14 P1 113.1(2)
C20 C15 C14 115.9(2)
C20 C15 C16 111.8(3)
C14 C15 C16 108.6(3)
C17 C16 C15 112.2(3)
C18 C17 C16 112.0(3)
C17 C18 C19 109.9(3)
C17 C18 C23 112.3(3)
C19 C18 C23 111.2(3)
C18 C19 C14 113.9(3)
C21 C20 C15 111.6(3)
C21 C20 C22 110.4(3)
C15 C20 C22 113.5(3)

loop_
_geom_bond_atom_site_label_1
_geom_bond_atom_site_label_2
_geom_bond_distance
P1 C24 1.811(3)
P1 C1 1.829(3)
P1 C14 1.853(3)
P1 B1 1.900(4)
O1 C8 1.370(4)
O1 C13 1.416(4)
C1 C2 1.384(4)
C1 C6 1.403(3)
C2 C3 1.376(4)
C3 C4 1.366(4)
C4 C5 1.368(4)
C5 C6 1.393(4)
C6 C7 1.498(4)
C7 C12 1.365(4)
C7 C8 1.390(4)
C8 C9 1.382(5)
C9 C10 1.366(6)
C10 C11 1.379(5)
C11 C12 1.385(4)
C14 C19 1.527(4)
C14 C15 1.538(4)
C15 C20 1.526(4)
C15 C16 1.540(4)
C16 C17 1.513(4)
C17 C18 1.497(4)
C18 C19 1.520(4)
C18 C23 1.528(5)
C20 C21 1.525(5)
C20 C22 1.537(5)
